data_1562112
loop_
_publ_author_name
'Besara, T.'
'Ramirez, D.'
'Sun, J.'
'Whalen, J.B.'
'Tokumoto, T.D.'
'McGill, S.A.'
'Singh, D.J.'
'Siegrist, T.'

_publ_section_title
;
 Ba2TeO: A new layered oxytelluride
;
_journal_name_full 'Journal of Solid State Chemistry'
_journal_page_first 60
_journal_page_last 65
_journal_paper_doi 10.1016/j.jssc.2014.11.003
_journal_volume 222
_journal_year 2015
_chemical_absolute_configuration .
_chemical_formula_moiety 'Ba2 O1 Te1'
_chemical_formula_sum 'Ba2 O Te'
_chemical_formula_weight 418.28
_space_group_IT_number 129
_space_group_name_Hall '-P 4a 2a'
_space_group_name_H-M_alt 'P 4/n m m :2'
_symmetry_cell_setting tetragonal
_symmetry_space_group_name_H-M 'P 4/n m m :2'
_atom_sites_solution_hydrogens difmap
_atom_sites_solution_primary direct
_cell_angle_alpha 90
_cell_angle_beta 90
_cell_angle_gamma 90
_cell_formula_units_Z 2
_cell_length_a 5.03371(11)
_cell_length_b 5.03371(11)
_cell_length_c 9.9437(4)
_cell_measurement_reflns_used 0
_cell_measurement_temperature 200
_cell_measurement_theta_max 0
_cell_measurement_theta_min 0
_cell_volume 251.956(13)
_computing_cell_refinement 'CrysAlis, (Oxford Diffraction, 2002)'
_computing_data_collection 'Xcalibur, (Oxford Diffraction, 2002)'
_computing_data_reduction 'CrysAlis, (Oxford Diffraction, 2002)'
_computing_molecular_graphics 'CAMERON (Watkin et al., 1996)'
_computing_publication_material 'CRYSTALS (Betteridge et al., 2003)'
_computing_structure_refinement 'CRYSTALS (Betteridge et al., 2003)'
_computing_structure_solution 'SIR92 (Altomare et al., 1994)'
_diffrn_ambient_temperature 200
_diffrn_measured_fraction_theta_full 0.998
_diffrn_measured_fraction_theta_max 0.995
_diffrn_measurement_device Area
_diffrn_measurement_device_type 'Oxford Diffraction XCALIBUR'
_diffrn_measurement_method '\f & \w scans'
_diffrn_radiation_monochromator graphite
_diffrn_radiation_type 'Mo K\a'
_diffrn_radiation_wavelength 0.71073
_diffrn_reflns_av_R_equivalents 0.149
_diffrn_reflns_limit_h_max 11
_diffrn_reflns_limit_h_min -11
_diffrn_reflns_limit_k_max 12
_diffrn_reflns_limit_k_min -12
_diffrn_reflns_limit_l_max 24
_diffrn_reflns_limit_l_min -25
_diffrn_reflns_number 11169
_diffrn_reflns_theta_full 29.928
_diffrn_reflns_theta_max 66.506
_diffrn_reflns_theta_min 4.099
_diffrn_standards_interval_count .
_diffrn_standards_interval_time .
_diffrn_standards_number 0
_exptl_absorpt_coefficient_mu 21.029
_exptl_absorpt_correction_T_max 0.68
_exptl_absorpt_correction_T_min 0.04
_exptl_absorpt_correction_type gaussian
_exptl_absorpt_process_details
; 
 Gaussian Integration (Busing and Levy, 1957) 
;
_exptl_crystal_colour metallic
_exptl_crystal_density_diffrn 5.513
_exptl_crystal_density_method 'not measured'
_exptl_crystal_description 'flat rectangular'
_exptl_crystal_F_000 344
_exptl_crystal_size_max 0.184
_exptl_crystal_size_mid 0.158
_exptl_crystal_size_min 0.018
_refine_diff_density_max 7.78
_refine_diff_density_min -10.46
_refine_ls_goodness_of_fit_ref 1.2831
_refine_ls_hydrogen_treatment noref
_refine_ls_matrix_type full
_refine_ls_number_parameters 13
_refine_ls_number_reflns 1359
_refine_ls_number_restraints 0
_refine_ls_R_factor_all 0.0751
_refine_ls_R_factor_gt 0.0557
_refine_ls_shift/su_max 0.0000592
_refine_ls_shift/su_mean 0.0000092
_refine_ls_structure_factor_coef Fsqd
_refine_ls_weighting_details
;
 Method, part 1, Chebychev polynomial, (Watkin, 1994, Prince, 1982) 
 [weight] = 1.0/[A~0~*T~0~(x)+A~1~*T~1~(x) ... +A~n-1~]*T~n-1~(x)] 
 where A~i~ are the Chebychev coefficients listed below and x= Fcalc/Fmax 
 Method = Robust Weighting (Prince, 1982) 
 W = [weight] * [1-(deltaF/6*sigmaF)^2^]^2^ 
 A~i~ are: 
 148. 171. 63.1 
;
_refine_ls_weighting_scheme calc
_refine_ls_wR_factor_all 0.0769
_refine_ls_wR_factor_gt 0.0721
_refine_ls_wR_factor_ref 0.0769
_reflns_limit_h_max 9
_reflns_limit_h_min 0
_reflns_limit_k_max 12
_reflns_limit_k_min 0
_reflns_limit_l_max 25
_reflns_limit_l_min 0
_reflns_number_gt 1056
_reflns_number_total 1359
_reflns_threshold_expression I>2.0\s(I)
_oxford_refine_ls_r_factor_ref 0.0751
_oxford_reflns_number_all 1359
_oxford_reflns_threshold_expression_ref I>-3.0\s(I)
_cod_data_source_file JSSC-2015-222-60.cif
_cod_data_source_block Ba2TeO
_cod_original_cell_volume 251.957(12)
_cod_original_sg_symbol_H-M 'P 4/n m m '
_cod_original_formula_sum 'Ba2 O1 Te1'
_cod_database_code 1562112

loop_
_symmetry_equiv_pos_as_xyz
x,y,z
-x,-y,-z
-y+1/2,x,z
y+1/2,-x,-z
-x+1/2,-y+1/2,z
x+1/2,y+1/2,-z
y,-x+1/2,z
-y,x+1/2,-z
-x+1/2,y,z
x+1/2,-y,-z
y,x,z
-y,-x,-z
x,-y+1/2,z
-x,y+1/2,-z
-y+1/2,-x+1/2,z
y+1/2,x+1/2,-z

loop_
_atom_site_label
_atom_site_type_symbol
_atom_site_fract_x
_atom_site_fract_y
_atom_site_fract_z
_atom_site_U_iso_or_equiv
_atom_site_occupancy
_atom_site_adp_type
_atom_site_refinement_flags_posn
_atom_site_refinement_flags_adp
_atom_site_refinement_flags_occupancy
_atom_site_disorder_assembly
_atom_site_disorder_group
_atom_site_attached_hydrogens
Ba1 Ba 0.7500 0.7500 0.16449(6) 0.0110 1.0000 Uani S T . . . .
Ba2 Ba 0.2500 0.7500 0.5000 0.0109 1.0000 Uani S T . . . .
Te1 Te 0.2500 0.2500 0.20113(7) 0.0115 1.0000 Uani S T . . . .
O1 O 0.7500 0.7500 0.4110(8) 0.0118 1.0000 Uani S T . . . .

loop_
_atom_site_aniso_label
_atom_site_aniso_U_11
_atom_site_aniso_U_22
_atom_site_aniso_U_33
_atom_site_aniso_U_23
_atom_site_aniso_U_13
_atom_site_aniso_U_12
Ba1 0.01155(15) 0.01155(15) 0.00977(17) 0.0000 0.0000 0.0000
Ba2 0.00920(11) 0.00920(11) 0.0144(2) 0.0000 0.0000 0.0000
Te1 0.01110(17) 0.01110(17) 0.0122(2) 0.0000 0.0000 0.0000
O1 0.0111(16) 0.0111(16) 0.013(3) 0.0000 0.0000 0.0000

loop_
_atom_type_symbol
_atom_type_scat_dispersion_real
_atom_type_scat_dispersion_imag
_atom_type_scat_Cromer_Mann_a1
_atom_type_scat_Cromer_Mann_b1
_atom_type_scat_Cromer_Mann_a2
_atom_type_scat_Cromer_Mann_b2
_atom_type_scat_Cromer_Mann_a3
_atom_type_scat_Cromer_Mann_b3
_atom_type_scat_Cromer_Mann_a4
_atom_type_scat_Cromer_Mann_b4
_atom_type_scat_Cromer_Mann_c
_atom_type_scat_source
O 0.0106 0.0060 3.0485 13.2771 2.2868 5.7011 1.5463 0.3239 0.8670 32.9089 0.2508 'International Tables Vol C 4.2.6.8 and 6.1.1.4'
Te -0.5308 1.6751 19.9644 4.8174 19.0138 0.4209 6.1449 28.5284 2.5239 70.8403 4.3520 'International Tables Vol C 4.2.6.8 and 6.1.1.4'
Ba -0.3244 2.2819 20.3361 3.2160 19.2970 0.2756 10.8880 20.2073 2.6959 167.2020 2.7731 'International Tables Vol C 4.2.6.8 and 6.1.1.4'

loop_
_geom_angle_atom_site_label_1
_geom_angle_site_symmetry_1
_geom_angle_atom_site_label_2
_geom_angle_site_symmetry_2
_geom_angle_atom_site_label_3
_geom_angle_site_symmetry_3
_geom_angle
_geom_angle_publ_flag
Te1 1_665 Ba1 . Te1 1_565 89.406(3) yes
Te1 1_665 Ba1 . Te1 1_655 89.406(3) yes
Te1 1_565 Ba1 . Te1 1_655 168.31(3) yes
Te1 1_665 Ba1 . Te1 . 168.31(3) yes
Te1 1_565 Ba1 . Te1 . 89.406(3) yes
Te1 1_655 Ba1 . Te1 . 89.406(3) yes
Te1 1_665 Ba1 . O1 . 84.156(14) yes
Te1 1_565 Ba1 . O1 . 84.156(14) yes
Te1 1_655 Ba1 . O1 . 84.156(14) yes
Te1 . Ba1 . O1 . 84.156(14) yes
Ba1 1_445 Te1 . Ba1 . 168.31(3) yes
Ba1 1_445 Te1 . Ba1 1_545 89.406(3) yes
Ba1 . Te1 . Ba1 1_545 89.406(3) yes
Ba1 1_445 Te1 . Ba1 3_555 89.406(3) yes
Ba1 . Te1 . Ba1 3_555 89.406(3) yes
Ba1 1_545 Te1 . Ba1 3_555 168.31(3) yes

loop_
_geom_bond_atom_site_label_1
_geom_bond_site_symmetry_1
_geom_bond_atom_site_label_2
_geom_bond_site_symmetry_2
_geom_bond_distance
_geom_bond_publ_flag
Ba1 . Te1 1_665 3.57797(10) yes
Ba1 . Te1 1_565 3.57797(10) yes
Ba1 . Te1 1_655 3.57797(10) yes
Ba1 . Te1 . 3.57797(10) yes
Ba1 . O1 . 2.451(8) yes
